data_2207496
loop_
_publ_author_name
'You, Zhong-Lu'

_publ_section_title
;
 Bis[2-(cyclopropyliminomethyl)-4-nitrophenolato]zinc(II)
;
_journal_coeditor_code CI6694
_journal_issue 12
_journal_name_full 'Acta Crystallographica Section E'
_journal_page_first m2497
_journal_page_last m2498
_journal_paper_doi 10.1107/S1600536805035543
_journal_volume 61
_journal_year 2005
_chemical_formula_iupac '[Zn (C10 H9 N2 O3)2]'
_chemical_formula_moiety 'C20 H18 N4 O6 Zn'
_chemical_formula_sum 'C20 H18 N4 O6 Zn'
_chemical_formula_weight 475.75
_chemical_name_systematic
;
Bis[2-(cyclopropyliminomethyl)-4-nitrophenolato]zinc(II)
;
_space_group_IT_number 14
_symmetry_cell_setting monoclinic
_symmetry_space_group_name_Hall '-P 2ybc'
_symmetry_space_group_name_H-M 'P 1 21/c 1'
_atom_sites_solution_hydrogens geom
_atom_sites_solution_primary direct
_atom_sites_solution_secondary difmap
_audit_creation_method SHELXL-97
_cell_angle_alpha 90.00
_cell_angle_beta 113.2830(10)
_cell_angle_gamma 90.00
_cell_formula_units_Z 4
_cell_length_a 11.3630(10)
_cell_length_b 16.873(2)
_cell_length_c 11.2660(10)
_cell_measurement_reflns_used 3240
_cell_measurement_temperature 298(2)
_cell_measurement_theta_max 24.2
_cell_measurement_theta_min 2.3
_cell_volume 1984.1(3)
_computing_cell_refinement SMART
_computing_data_collection 'SMART (Bruker, 1998)'
_computing_data_reduction 'SAINT (Bruker, 1998)'
_computing_molecular_graphics 'SHELXTL (Sheldrick, 1997b)'
_computing_publication_material SHELXTL
_computing_structure_refinement 'SHELXL97 (Sheldrick, 1997a)'
_computing_structure_solution 'SHELXS97 (Sheldrick, 1997a)'
_diffrn_ambient_temperature 298(2)
_diffrn_measured_fraction_theta_full 0.992
_diffrn_measured_fraction_theta_max 0.992
_diffrn_measurement_device_type 'Bruker SMART CCD area-detector'
_diffrn_measurement_method \w
_diffrn_radiation_monochromator graphite
_diffrn_radiation_source 'fine-focus sealed tube'
_diffrn_radiation_type MoK\a
_diffrn_radiation_wavelength 0.71073
_diffrn_reflns_av_R_equivalents 0.0477
_diffrn_reflns_av_sigmaI/netI 0.0482
_diffrn_reflns_limit_h_max 14
_diffrn_reflns_limit_h_min -14
_diffrn_reflns_limit_k_max 21
_diffrn_reflns_limit_k_min -21
_diffrn_reflns_limit_l_max 14
_diffrn_reflns_limit_l_min -14
_diffrn_reflns_number 16852
_diffrn_reflns_theta_full 27.50
_diffrn_reflns_theta_max 27.50
_diffrn_reflns_theta_min 1.95
_diffrn_standards_number 0
_exptl_absorpt_coefficient_mu 1.285
_exptl_absorpt_correction_T_max 0.9154
_exptl_absorpt_correction_T_min 0.8016
_exptl_absorpt_correction_type multi-scan
_exptl_absorpt_process_details '(SADABS; Sheldrick, 1996)'
_exptl_crystal_colour colourless
_exptl_crystal_density_diffrn 1.593
_exptl_crystal_density_method 'not measured'
_exptl_crystal_description Plate
_exptl_crystal_F_000 976
_exptl_crystal_size_max 0.18
_exptl_crystal_size_mid 0.13
_exptl_crystal_size_min 0.07
_refine_diff_density_max 0.458
_refine_diff_density_min -0.323
_refine_ls_extinction_method none
_refine_ls_goodness_of_fit_ref 1.080
_refine_ls_hydrogen_treatment constr
_refine_ls_matrix_type full
_refine_ls_number_parameters 280
_refine_ls_number_reflns 4519
_refine_ls_number_restraints 0
_refine_ls_restrained_S_all 1.080
_refine_ls_R_factor_all 0.0721
_refine_ls_R_factor_gt 0.0548
_refine_ls_shift/su_max 0.001
_refine_ls_shift/su_mean 0.000
_refine_ls_structure_factor_coef Fsqd
_refine_ls_weighting_details 'calc w=1/[\s^2^(Fo^2^)+(0.0499P)^2^+0.5393P] where P=(Fo^2^+2Fc^2^)/3'
_refine_ls_weighting_scheme calc
_refine_ls_wR_factor_gt 0.1116
_refine_ls_wR_factor_ref 0.1197
_reflns_number_gt 3579
_reflns_number_total 4519
_reflns_threshold_expression I>2\s(I)
_cod_data_source_file ci6694.cif
_cod_data_source_block I
_cod_depositor_comments
;
The following automatic conversions were performed:
'_symmetry_cell_setting' value 'Monoclinic' changed to 'monoclinic'
according to '/home/saulius/struct/CIF-dictionaries/cif_core.dic'
dictionary named 'cif_core.dic' version 2.4.1 from 2010-06-29.

Automatic conversion script
Id: cif_fix_enum 1527 2010-12-29 10:47:43Z saulius 

The following automatic conversions were performed:

'_symmetry_cell_setting' value 'Monoclinic' changed to 'monoclinic'
according to /home/saulius/struct/CIF-dictionaries/cif_core.dic
dictionary named 'cif_core.dic' version 2.4.1 from 2010-06-29.

Automatic conversion script
Id: cif_fix_values 1715 2011-07-08 13:25:40Z adriana 
;
_cod_original_sg_symbol_H-M 'P 21/c'
_cod_database_code 2207496
_cod_database_fobs_code 2207496

loop_
_symmetry_equiv_pos_as_xyz
'x, y, z'
'-x, y+1/2, -z+1/2'
'-x, -y, -z'
'x, -y-1/2, z-1/2'

loop_
_atom_site_label
_atom_site_fract_x
_atom_site_fract_y
_atom_site_fract_z
_atom_site_U_iso_or_equiv
_atom_site_adp_type
_atom_site_calc_flag
_atom_site_refinement_flags
_atom_site_occupancy
_atom_site_type_symbol
Zn1 0.30032(3) 0.93386(2) 0.68608(3) 0.03686(13) Uani d . 1 Zn
O1 0.3320(2) 0.94024(13) 0.8652(2) 0.0404(5) Uani d . 1 O
O2 0.2425(2) 1.02647(13) 0.5818(2) 0.0453(6) Uani d . 1 O
O3 0.8315(3) 0.78346(17) 1.2565(3) 0.0664(8) Uani d . 1 O
O4 0.7118(3) 0.78301(16) 1.3654(2) 0.0683(8) Uani d . 1 O
O5 -0.1047(3) 1.09443(19) 0.0073(2) 0.0684(8) Uani d . 1 O
O6 -0.1489(3) 0.97117(18) 0.0150(2) 0.0610(7) Uani d . 1 O
N1 0.4774(2) 0.89728(15) 0.7098(2) 0.0345(6) Uani d . 1 N
N2 0.1542(2) 0.86295(15) 0.5807(2) 0.0362(6) Uani d . 1 N
N3 0.7316(3) 0.80068(16) 1.2697(3) 0.0487(8) Uani d . 1 N
N4 -0.0933(3) 1.0317(2) 0.0648(3) 0.0489(7) Uani d . 1 N
C1 0.4315(3) 0.91122(17) 0.9586(3) 0.0338(7) Uani d . 1 C
C2 0.5442(3) 0.88455(17) 0.9442(3) 0.0318(6) Uani d . 1 C
C3 0.6443(3) 0.85198(18) 1.0502(3) 0.0363(7) Uani d . 1 C
H3 0.7192 0.8362 1.0421 0.044 Uiso calc R 1 H
C4 0.6329(3) 0.84314(18) 1.1661(3) 0.0377(7) Uani d . 1 C
C5 0.5263(3) 0.8698(2) 1.1832(3) 0.0449(8) Uani d . 1 C
H5 0.5209 0.8642 1.2630 0.054 Uiso calc R 1 H
C6 0.4281(3) 0.9047(2) 1.0825(3) 0.0426(8) Uani d . 1 C
H6 0.3579 0.9244 1.0958 0.051 Uiso calc R 1 H
C7 0.5628(3) 0.88458(18) 0.8245(3) 0.0351(7) Uani d . 1 C
H7 0.6454 0.8743 0.8309 0.042 Uiso calc R 1 H
C8 0.5187(3) 0.8864(2) 0.6045(3) 0.0477(9) Uani d . 1 C
H8 0.6109 0.8925 0.6273 0.057 Uiso calc R 1 H
C9 0.4544(4) 0.8258(2) 0.5055(3) 0.0615(11) Uani d . 1 C
H9A 0.5068 0.7952 0.4720 0.074 Uiso calc R 1 H
H9B 0.3836 0.7969 0.5125 0.074 Uiso calc R 1 H
C10 0.4355(4) 0.9102(2) 0.4722(3) 0.0616(11) Uani d . 1 C
H10A 0.3530 0.9332 0.4584 0.074 Uiso calc R 1 H
H10B 0.4761 0.9316 0.4179 0.074 Uiso calc R 1 H
C11 0.0798(3) 0.95984(19) 0.4037(3) 0.0353(7) Uani d . 1 C
C12 0.1598(3) 1.02552(19) 0.4617(3) 0.0358(7) Uani d . 1 C
C13 0.1489(3) 1.0927(2) 0.3843(3) 0.0420(8) Uani d . 1 C
H13 0.1982 1.1372 0.4213 0.050 Uiso calc R 1 H
C14 0.0686(3) 1.0950(2) 0.2568(3) 0.0450(8) Uani d . 1 C
H14 0.0654 1.1397 0.2072 0.054 Uiso calc R 1 H
C15 -0.0079(3) 1.0301(2) 0.2021(3) 0.0408(8) Uani d . 1 C
C16 -0.0048(3) 0.9636(2) 0.2731(3) 0.0398(7) Uani d . 1 C
H16 -0.0585 0.9211 0.2349 0.048 Uiso calc R 1 H
C17 0.0767(3) 0.88615(19) 0.4687(3) 0.0394(7) Uani d . 1 C
H17 0.0103 0.8515 0.4236 0.047 Uiso calc R 1 H
C18 0.1326(3) 0.7854(2) 0.6216(3) 0.0503(9) Uani d . 1 C
H18 0.0617 0.7552 0.5587 0.060 Uiso calc R 1 H
C19 0.2448(4) 0.7381(2) 0.7065(3) 0.0545(10) Uani d . 1 C
H19A 0.2422 0.6812 0.6931 0.065 Uiso calc R 1 H
H19B 0.3291 0.7618 0.7324 0.065 Uiso calc R 1 H
C20 0.1565(4) 0.7722(2) 0.7607(4) 0.0576(10) Uani d . 1 C
H20A 0.1868 0.8168 0.8194 0.069 Uiso calc R 1 H
H20B 0.1000 0.7362 0.7800 0.069 Uiso calc R 1 H

loop_
_atom_site_aniso_label
_atom_site_aniso_U_11
_atom_site_aniso_U_22
_atom_site_aniso_U_33
_atom_site_aniso_U_12
_atom_site_aniso_U_13
_atom_site_aniso_U_23
Zn1 0.0318(2) 0.0423(2) 0.0298(2) 0.00199(16) 0.00506(15) -0.00043(16)
O1 0.0324(12) 0.0535(14) 0.0314(11) 0.0079(10) 0.0083(9) -0.0015(10)
O2 0.0473(14) 0.0393(13) 0.0351(12) -0.0009(11) 0.0011(10) 0.0010(10)
O3 0.0536(18) 0.0661(19) 0.0567(17) 0.0150(14) -0.0025(14) 0.0065(14)
O4 0.094(2) 0.0561(17) 0.0396(14) -0.0028(15) 0.0104(14) 0.0145(13)
O5 0.0594(18) 0.091(2) 0.0456(15) 0.0106(15) 0.0107(13) 0.0322(15)
O6 0.0552(17) 0.078(2) 0.0374(14) 0.0041(15) 0.0054(12) -0.0037(13)
N1 0.0332(14) 0.0406(15) 0.0305(13) -0.0016(12) 0.0134(11) -0.0027(11)
N2 0.0331(14) 0.0351(14) 0.0338(13) 0.0015(11) 0.0060(11) 0.0013(11)
N3 0.057(2) 0.0347(16) 0.0366(16) -0.0059(14) -0.0006(14) -0.0016(12)
N4 0.0333(16) 0.075(2) 0.0380(16) 0.0124(16) 0.0136(13) 0.0092(16)
C1 0.0339(17) 0.0312(16) 0.0333(15) -0.0036(13) 0.0100(13) -0.0039(12)
C2 0.0318(16) 0.0305(16) 0.0298(14) -0.0016(13) 0.0085(12) -0.0034(12)
C3 0.0298(16) 0.0340(17) 0.0376(16) -0.0026(13) 0.0053(13) -0.0067(13)
C4 0.0380(18) 0.0320(17) 0.0322(16) -0.0018(14) 0.0023(13) -0.0011(13)
C5 0.053(2) 0.051(2) 0.0275(16) -0.0062(17) 0.0126(15) -0.0016(14)
C6 0.0359(18) 0.055(2) 0.0375(17) -0.0008(15) 0.0150(14) -0.0057(15)
C7 0.0280(16) 0.0372(17) 0.0396(17) 0.0001(13) 0.0127(13) -0.0032(13)
C8 0.0410(19) 0.068(3) 0.0376(17) 0.0013(18) 0.0195(15) -0.0069(17)
C9 0.098(3) 0.051(2) 0.041(2) 0.006(2) 0.033(2) -0.0075(17)
C10 0.095(3) 0.057(2) 0.042(2) 0.025(2) 0.036(2) 0.0068(17)
C11 0.0282(16) 0.0414(17) 0.0334(16) 0.0055(13) 0.0089(13) 0.0032(13)
C12 0.0303(16) 0.0380(17) 0.0373(16) 0.0064(13) 0.0113(13) 0.0006(13)
C13 0.0349(18) 0.0394(18) 0.0482(19) -0.0001(14) 0.0127(15) 0.0017(15)
C14 0.0367(18) 0.050(2) 0.048(2) 0.0092(16) 0.0168(16) 0.0140(16)
C15 0.0295(17) 0.057(2) 0.0322(16) 0.0097(15) 0.0088(13) 0.0052(15)
C16 0.0301(16) 0.0476(19) 0.0348(16) 0.0024(14) 0.0054(13) -0.0023(14)
C17 0.0343(17) 0.0404(18) 0.0358(17) -0.0016(14) 0.0056(14) -0.0072(14)
C18 0.049(2) 0.042(2) 0.046(2) -0.0065(16) 0.0037(16) 0.0040(16)
C19 0.061(2) 0.037(2) 0.057(2) 0.0085(18) 0.0131(19) 0.0080(17)
C20 0.062(3) 0.053(2) 0.059(2) 0.000(2) 0.026(2) 0.0159(19)

loop_
_atom_type_symbol
_atom_type_description
_atom_type_scat_dispersion_real
_atom_type_scat_dispersion_imag
_atom_type_scat_source
C C 0.0033 0.0016 'International Tables Vol C Tables 4.2.6.8 and 6.1.1.4'
H H 0.0000 0.0000 'International Tables Vol C Tables 4.2.6.8 and 6.1.1.4'
N N 0.0061 0.0033 'International Tables Vol C Tables 4.2.6.8 and 6.1.1.4'
O O 0.0106 0.0060 'International Tables Vol C Tables 4.2.6.8 and 6.1.1.4'
Zn Zn 0.2839 1.4301 'International Tables Vol C Tables 4.2.6.8 and 6.1.1.4'

loop_
_geom_angle_atom_site_label_1
_geom_angle_atom_site_label_2
_geom_angle_atom_site_label_3
_geom_angle
_geom_angle_publ_flag
O1 Zn1 O2 118.69(10) y
O1 Zn1 N2 115.15(10) y
O2 Zn1 N2 96.93(10) y
O1 Zn1 N1 96.65(9) y
O2 Zn1 N1 114.47(11) y
N2 Zn1 N1 116.33(10) y
C1 O1 Zn1 125.2(2) ?
C12 O2 Zn1 124.0(2) ?
C7 N1 C8 116.1(3) ?
C7 N1 Zn1 119.9(2) ?
C8 N1 Zn1 123.9(2) ?
C17 N2 C18 117.1(3) ?
C17 N2 Zn1 119.1(2) ?
C18 N2 Zn1 123.8(2) ?
O4 N3 O3 123.1(3) ?
O4 N3 C4 118.5(3) ?
O3 N3 C4 118.3(3) ?
O6 N4 O5 123.8(3) ?
O6 N4 C15 118.6(3) ?
O5 N4 C15 117.6(3) ?
O1 C1 C6 118.3(3) ?
O1 C1 C2 124.1(3) ?
C6 C1 C2 117.6(3) ?
C3 C2 C1 119.5(3) ?
C3 C2 C7 115.3(3) ?
C1 C2 C7 125.1(3) ?
C4 C3 C2 120.3(3) ?
C4 C3 H3 119.8 ?
C2 C3 H3 119.8 ?
C3 C4 C5 121.2(3) ?
C3 C4 N3 119.1(3) ?
C5 C4 N3 119.6(3) ?
C6 C5 C4 119.9(3) ?
C6 C5 H5 120.1 ?
C4 C5 H5 120.1 ?
C5 C6 C1 121.3(3) ?
C5 C6 H6 119.3 ?
C1 C6 H6 119.3 ?
N1 C7 C2 127.2(3) ?
N1 C7 H7 116.4 ?
C2 C7 H7 116.4 ?
N1 C8 C10 120.6(3) ?
N1 C8 C9 118.8(3) ?
C10 C8 C9 59.7(2) ?
N1 C8 H8 115.4 ?
C10 C8 H8 115.4 ?
C9 C8 H8 115.4 ?
C10 C9 C8 60.0(3) ?
C10 C9 H9A 117.8 ?
C8 C9 H9A 117.8 ?
C10 C9 H9B 117.8 ?
C8 C9 H9B 117.8 ?
H9A C9 H9B 114.9 ?
C9 C10 C8 60.3(2) ?
C9 C10 H10A 117.7 ?
C8 C10 H10A 117.7 ?
C9 C10 H10B 117.7 ?
C8 C10 H10B 117.7 ?
H10A C10 H10B 114.9 ?
C16 C11 C12 119.7(3) ?
C16 C11 C17 115.1(3) ?
C12 C11 C17 125.2(3) ?
O2 C12 C13 118.9(3) ?
O2 C12 C11 123.6(3) ?
C13 C12 C11 117.5(3) ?
C14 C13 C12 122.3(3) ?
C14 C13 H13 118.9 ?
C12 C13 H13 118.9 ?
C13 C14 C15 119.2(3) ?
C13 C14 H14 120.4 ?
C15 C14 H14 120.4 ?
C16 C15 C14 121.5(3) ?
C16 C15 N4 119.0(3) ?
C14 C15 N4 119.6(3) ?
C15 C16 C11 119.8(3) ?
C15 C16 H16 120.1 ?
C11 C16 H16 120.1 ?
N2 C17 C11 127.9(3) ?
N2 C17 H17 116.0 ?
C11 C17 H17 116.0 ?
N2 C18 C19 118.8(3) ?
N2 C18 C20 119.1(3) ?
C19 C18 C20 59.5(2) ?
N2 C18 H18 115.9 ?
C19 C18 H18 115.9 ?
C20 C18 H18 115.9 ?
C20 C19 C18 60.6(3) ?
C20 C19 H19A 117.7 ?
C18 C19 H19A 117.7 ?
C20 C19 H19B 117.7 ?
C18 C19 H19B 117.7 ?
H19A C19 H19B 114.8 ?
C19 C20 C18 59.9(2) ?
C19 C20 H20A 117.8 ?
C18 C20 H20A 117.8 ?
C19 C20 H20B 117.8 ?
C18 C20 H20B 117.8 ?
H20A C20 H20B 114.9 ?

loop_
_geom_bond_atom_site_label_1
_geom_bond_atom_site_label_2
_geom_bond_distance
_geom_bond_publ_flag
Zn1 O1 1.908(2) y
Zn1 O2 1.909(2) y
Zn1 N2 2.010(3) y
Zn1 N1 2.019(3) y
O1 C1 1.298(4) ?
O2 C12 1.308(3) ?
O3 N3 1.237(4) ?
O4 N3 1.222(4) ?
O5 N4 1.222(4) ?
O6 N4 1.215(4) ?
N1 C7 1.291(4) ?
N1 C8 1.450(4) ?
N2 C17 1.281(4) ?
N2 C18 1.440(4) ?
N3 C4 1.449(4) ?
N4 C15 1.465(4) ?
C1 C6 1.415(4) ?
C1 C2 1.426(4) ?
C2 C3 1.396(4) ?
C2 C7 1.444(4) ?
C3 C4 1.371(4) ?
C3 H3 0.93 ?
C4 C5 1.375(5) ?
C5 C6 1.370(4) ?
C5 H5 0.93 ?
C6 H6 0.93 ?
C7 H7 0.93 ?
C8 C10 1.470(5) ?
C8 C9 1.476(5) ?
C8 H8 0.98 ?
C9 C10 1.466(5) ?
C9 H9A 0.97 ?
C9 H9B 0.97 ?
C10 H10A 0.97 ?
C10 H10B 0.97 ?
C11 C16 1.405(4) ?
C11 C12 1.418(4) ?
C11 C17 1.451(4) ?
C12 C13 1.406(4) ?
C13 C14 1.364(4) ?
C13 H13 0.93 ?
C14 C15 1.383(5) ?
C14 H14 0.93 ?
C15 C16 1.370(4) ?
C16 H16 0.93 ?
C17 H17 0.93 ?
C18 C19 1.488(5) ?
C18 C20 1.498(5) ?
C18 H18 0.98 ?
C19 C20 1.481(5) ?
C19 H19A 0.97 ?
C19 H19B 0.97 ?
C20 H20A 0.97 ?
C20 H20B 0.97 ?

loop_
_geom_hbond_atom_site_label_D
_geom_hbond_atom_site_label_H
_geom_hbond_atom_site_label_A
_geom_hbond_site_symmetry_A
_geom_hbond_distance_DH
_geom_hbond_distance_HA
_geom_hbond_distance_DA
_geom_hbond_angle_DHA
_geom_hbond_publ_flag
C13 H13 O4 3_677 0.93 2.59 3.366(4) 142 y
C17 H17 O3 1_454 0.93 2.44 3.349(5) 165 y
C20 H20A O1 . 0.97 2.58 3.398(4) 142 y
